data_4104055
loop_
_publ_author_name
'Sunirban Das'
'Hyunuk Kim'
'Kimoon Kim'

_publ_section_title
;
 Metathesis in Single Crystal: Complete and Reversible Exchange of Metal
 Ions Constituting the Frameworks of Metal-Organic Frameworks
;
_journal_name_full 'Journal of the American Chemical Society'
_journal_page_first 3814
_journal_page_last 3815
_journal_paper_doi 10.1021/ja808995d
_journal_volume 131
_journal_year 2009
_chemical_formula_moiety 'C29 H26 Cd O5.25, 4O'
_chemical_formula_sum 'C29 H26 Cd O9.25'
_chemical_formula_weight 634.90
_chemical_name_systematic
; 
 ? 
;
_space_group_IT_number 226
_symmetry_cell_setting cubic
_symmetry_space_group_name_Hall '-F 4a 2 3'
_symmetry_space_group_name_H-M 'F m -3 c'
_atom_sites_solution_hydrogens geom
_atom_sites_solution_primary direct
_atom_sites_solution_secondary difmap
_audit_creation_method SHELXL-97
_cell_angle_alpha 90.00
_cell_angle_beta 90.00
_cell_angle_gamma 90.00
_cell_formula_units_Z 96
_cell_length_a 48.325(6)
_cell_length_b 48.325(6)
_cell_length_c 48.325(6)
_cell_measurement_reflns_used 2911
_cell_measurement_temperature 90(2)
_cell_measurement_theta_max 27.94
_cell_measurement_theta_min 2.39
_cell_volume 112854(2)
_computing_cell_refinement 'DENZO (Z. Otwinowski and W. Minor, 1997)'
_computing_data_collection 'ADSC Quantum software'
_computing_data_reduction 'HKL2000 (Z. Otwinowski and W. Minor, 1997)'
_computing_structure_refinement 'SHELXL-97 (Sheldrick, 1997)'
_computing_structure_solution 'SHELXS-97 (Sheldrick, 1990)'
_diffrn_ambient_temperature 90(2)
_diffrn_measured_fraction_theta_full 0.994
_diffrn_measured_fraction_theta_max 0.994
_diffrn_measurement_device_type 'ADSC Quantum 210'
_diffrn_measurement_method \w-scan
_diffrn_radiation_monochromator 'Si (111)'
_diffrn_radiation_source 'PAL 4A MXW Beamline'
_diffrn_radiation_type synchrotron
_diffrn_radiation_wavelength 0.90002
_diffrn_reflns_av_R_equivalents 0.0603
_diffrn_reflns_av_sigmaI/netI 0.0197
_diffrn_reflns_limit_h_max 50
_diffrn_reflns_limit_h_min -50
_diffrn_reflns_limit_k_max 50
_diffrn_reflns_limit_k_min -33
_diffrn_reflns_limit_l_max 50
_diffrn_reflns_limit_l_min -32
_diffrn_reflns_number 54902
_diffrn_reflns_theta_full 27.94
_diffrn_reflns_theta_max 27.94
_diffrn_reflns_theta_min 2.39
_exptl_absorpt_coefficient_mu 0.921
_exptl_absorpt_correction_T_max 0.9300
_exptl_absorpt_correction_T_min 0.8975
_exptl_absorpt_correction_type multi-scan
_exptl_absorpt_process_details HKL2000
_exptl_crystal_colour colorless
_exptl_crystal_density_diffrn 0.897
_exptl_crystal_density_method 'not measured'
_exptl_crystal_description block
_exptl_crystal_F_000 30912
_exptl_crystal_size_max 0.12
_exptl_crystal_size_mid 0.08
_exptl_crystal_size_min 0.08
_refine_diff_density_max 0.773
_refine_diff_density_min -0.760
_refine_diff_density_rms 0.104
_refine_ls_extinction_coef 0.000064(8)
_refine_ls_extinction_expression Fc^*^=kFc[1+0.001xFc^2^\l^3^/sin(2\q)]^-1/4^
_refine_ls_extinction_method SHELXL
_refine_ls_goodness_of_fit_ref 1.097
_refine_ls_hydrogen_treatment constr
_refine_ls_matrix_type full
_refine_ls_number_parameters 197
_refine_ls_number_reflns 2911
_refine_ls_number_restraints 0
_refine_ls_restrained_S_all 1.097
_refine_ls_R_factor_all 0.0753
_refine_ls_R_factor_gt 0.0674
_refine_ls_shift/su_max 0.000
_refine_ls_shift/su_mean 0.000
_refine_ls_structure_factor_coef Fsqd
_refine_ls_weighting_details 'calc w=1/[\s^2^(Fo^2^)+(0.1361P)^2^+535.0861P] where P=(Fo^2^+2Fc^2^)/3'
_refine_ls_weighting_scheme calc
_refine_ls_wR_factor_gt 0.1925
_refine_ls_wR_factor_ref 0.1996
_reflns_number_gt 2471
_reflns_number_total 2911
_reflns_threshold_expression >2sigma(I)
_cod_data_source_file ja808995d_si_002_02.cif
_cod_data_source_block 1a
_cod_original_cell_volume 112853(23)
_cod_database_code 4104055

loop_
_symmetry_equiv_pos_as_xyz
'x, y, z'
'-x, -y, z'
'-x, y, -z'
'x, -y, -z'
'z, x, y'
'z, -x, -y'
'-z, -x, y'
'-z, x, -y'
'y, z, x'
'-y, z, -x'
'y, -z, -x'
'-y, -z, x'
'y+1/2, x+1/2, -z+1/2'
'-y+1/2, -x+1/2, -z+1/2'
'y+1/2, -x+1/2, z+1/2'
'-y+1/2, x+1/2, z+1/2'
'x+1/2, z+1/2, -y+1/2'
'-x+1/2, z+1/2, y+1/2'
'-x+1/2, -z+1/2, -y+1/2'
'x+1/2, -z+1/2, y+1/2'
'z+1/2, y+1/2, -x+1/2'
'z+1/2, -y+1/2, x+1/2'
'-z+1/2, y+1/2, x+1/2'
'-z+1/2, -y+1/2, -x+1/2'
'x, y+1/2, z+1/2'
'-x, -y+1/2, z+1/2'
'-x, y+1/2, -z+1/2'
'x, -y+1/2, -z+1/2'
'z, x+1/2, y+1/2'
'z, -x+1/2, -y+1/2'
'-z, -x+1/2, y+1/2'
'-z, x+1/2, -y+1/2'
'y, z+1/2, x+1/2'
'-y, z+1/2, -x+1/2'
'y, -z+1/2, -x+1/2'
'-y, -z+1/2, x+1/2'
'y+1/2, x+1, -z+1'
'-y+1/2, -x+1, -z+1'
'y+1/2, -x+1, z+1'
'-y+1/2, x+1, z+1'
'x+1/2, z+1, -y+1'
'-x+1/2, z+1, y+1'
'-x+1/2, -z+1, -y+1'
'x+1/2, -z+1, y+1'
'z+1/2, y+1, -x+1'
'z+1/2, -y+1, x+1'
'-z+1/2, y+1, x+1'
'-z+1/2, -y+1, -x+1'
'x+1/2, y, z+1/2'
'-x+1/2, -y, z+1/2'
'-x+1/2, y, -z+1/2'
'x+1/2, -y, -z+1/2'
'z+1/2, x, y+1/2'
'z+1/2, -x, -y+1/2'
'-z+1/2, -x, y+1/2'
'-z+1/2, x, -y+1/2'
'y+1/2, z, x+1/2'
'-y+1/2, z, -x+1/2'
'y+1/2, -z, -x+1/2'
'-y+1/2, -z, x+1/2'
'y+1, x+1/2, -z+1'
'-y+1, -x+1/2, -z+1'
'y+1, -x+1/2, z+1'
'-y+1, x+1/2, z+1'
'x+1, z+1/2, -y+1'
'-x+1, z+1/2, y+1'
'-x+1, -z+1/2, -y+1'
'x+1, -z+1/2, y+1'
'z+1, y+1/2, -x+1'
'z+1, -y+1/2, x+1'
'-z+1, y+1/2, x+1'
'-z+1, -y+1/2, -x+1'
'x+1/2, y+1/2, z'
'-x+1/2, -y+1/2, z'
'-x+1/2, y+1/2, -z'
'x+1/2, -y+1/2, -z'
'z+1/2, x+1/2, y'
'z+1/2, -x+1/2, -y'
'-z+1/2, -x+1/2, y'
'-z+1/2, x+1/2, -y'
'y+1/2, z+1/2, x'
'-y+1/2, z+1/2, -x'
'y+1/2, -z+1/2, -x'
'-y+1/2, -z+1/2, x'
'y+1, x+1, -z+1/2'
'-y+1, -x+1, -z+1/2'
'y+1, -x+1, z+1/2'
'-y+1, x+1, z+1/2'
'x+1, z+1, -y+1/2'
'-x+1, z+1, y+1/2'
'-x+1, -z+1, -y+1/2'
'x+1, -z+1, y+1/2'
'z+1, y+1, -x+1/2'
'z+1, -y+1, x+1/2'
'-z+1, y+1, x+1/2'
'-z+1, -y+1, -x+1/2'
'-x, -y, -z'
'x, y, -z'
'x, -y, z'
'-x, y, z'
'-z, -x, -y'
'-z, x, y'
'z, x, -y'
'z, -x, y'
'-y, -z, -x'
'y, -z, x'
'-y, z, x'
'y, z, -x'
'-y-1/2, -x-1/2, z-1/2'
'y-1/2, x-1/2, z-1/2'
'-y-1/2, x-1/2, -z-1/2'
'y-1/2, -x-1/2, -z-1/2'
'-x-1/2, -z-1/2, y-1/2'
'x-1/2, -z-1/2, -y-1/2'
'x-1/2, z-1/2, y-1/2'
'-x-1/2, z-1/2, -y-1/2'
'-z-1/2, -y-1/2, x-1/2'
'-z-1/2, y-1/2, -x-1/2'
'z-1/2, -y-1/2, -x-1/2'
'z-1/2, y-1/2, x-1/2'
'-x, -y+1/2, -z+1/2'
'x, y+1/2, -z+1/2'
'x, -y+1/2, z+1/2'
'-x, y+1/2, z+1/2'
'-z, -x+1/2, -y+1/2'
'-z, x+1/2, y+1/2'
'z, x+1/2, -y+1/2'
'z, -x+1/2, y+1/2'
'-y, -z+1/2, -x+1/2'
'y, -z+1/2, x+1/2'
'-y, z+1/2, x+1/2'
'y, z+1/2, -x+1/2'
'-y-1/2, -x, z'
'y-1/2, x, z'
'-y-1/2, x, -z'
'y-1/2, -x, -z'
'-x-1/2, -z, y'
'x-1/2, -z, -y'
'x-1/2, z, y'
'-x-1/2, z, -y'
'-z-1/2, -y, x'
'-z-1/2, y, -x'
'z-1/2, -y, -x'
'z-1/2, y, x'
'-x+1/2, -y, -z+1/2'
'x+1/2, y, -z+1/2'
'x+1/2, -y, z+1/2'
'-x+1/2, y, z+1/2'
'-z+1/2, -x, -y+1/2'
'-z+1/2, x, y+1/2'
'z+1/2, x, -y+1/2'
'z+1/2, -x, y+1/2'
'-y+1/2, -z, -x+1/2'
'y+1/2, -z, x+1/2'
'-y+1/2, z, x+1/2'
'y+1/2, z, -x+1/2'
'-y, -x-1/2, z'
'y, x-1/2, z'
'-y, x-1/2, -z'
'y, -x-1/2, -z'
'-x, -z-1/2, y'
'x, -z-1/2, -y'
'x, z-1/2, y'
'-x, z-1/2, -y'
'-z, -y-1/2, x'
'-z, y-1/2, -x'
'z, -y-1/2, -x'
'z, y-1/2, x'
'-x+1/2, -y+1/2, -z'
'x+1/2, y+1/2, -z'
'x+1/2, -y+1/2, z'
'-x+1/2, y+1/2, z'
'-z+1/2, -x+1/2, -y'
'-z+1/2, x+1/2, y'
'z+1/2, x+1/2, -y'
'z+1/2, -x+1/2, y'
'-y+1/2, -z+1/2, -x'
'y+1/2, -z+1/2, x'
'-y+1/2, z+1/2, x'
'y+1/2, z+1/2, -x'
'-y, -x, z-1/2'
'y, x, z-1/2'
'-y, x, -z-1/2'
'y, -x, -z-1/2'
'-x, -z, y-1/2'
'x, -z, -y-1/2'
'x, z, y-1/2'
'-x, z, -y-1/2'
'-z, -y, x-1/2'
'-z, y, -x-1/2'
'z, -y, -x-1/2'
'z, y, x-1/2'

loop_
_atom_site_label
_atom_site_type_symbol
_atom_site_fract_x
_atom_site_fract_y
_atom_site_fract_z
_atom_site_U_iso_or_equiv
_atom_site_adp_type
_atom_site_occupancy
_atom_site_symmetry_multiplicity
_atom_site_calc_flag
_atom_site_refinement_flags
Cd1 Cd 0.0000 0.201490(12) 0.223449(12) 0.0516(4) Uani 1 2 d S
O1 O 0.02968(8) 0.23486(8) 0.20635(9) 0.0668(11) Uani 1 1 d .
O2 O -0.03308(8) 0.16972(8) 0.23855(8) 0.0609(11) Uani 1 1 d .
O3 O 0.0000 0.2500 0.2500 0.82(9) Uiso 1 8 d S
O4 O 0.0000 0.18103(19) 0.18148(17) 0.100(2) Uani 1 2 d S
O5 O 0.0875(4) 0.2500 0.2500 0.283(13) Uani 1 4 d S
O6 O 0.0411(4) 0.2500 0.2500 0.236(9) Uani 1 4 d S
O7 O 0.0000 0.2007(6) 0.1291(5) 0.371(17) Uani 1 2 d S
O8A O -0.0172(4) 0.1138(4) 0.2379(6) 0.272(13) Uani 0.50 1 d P
O8B O 0.0678(11) 0.2613(15) 0.0700(12) 0.54(5) Uani 0.50 1 d P
C1 C 0.04010(11) 0.24054(13) 0.18248(13) 0.0575(16) Uani 1 1 d .
C2 C 0.06201(12) 0.22167(12) 0.17121(13) 0.0618(16) Uani 1 1 d .
C3 C 0.07090(12) 0.19871(12) 0.18598(14) 0.0674(17) Uani 1 1 d .
H3 H 0.0623 0.1938 0.2029 0.081 Uiso 1 1 calc R
C4 C 0.09245(12) 0.18315(13) 0.17562(13) 0.0660(17) Uani 1 1 d .
C5 C 0.10580(12) 0.18974(13) 0.15103(13) 0.0639(16) Uani 1 1 d .
C6 C 0.09622(13) 0.21265(13) 0.13590(14) 0.0707(17) Uani 1 1 d .
H6 H 0.1046 0.2174 0.1188 0.085 Uiso 1 1 calc R
C7 C 0.07462(12) 0.22808(12) 0.14611(13) 0.0649(17) Uani 1 1 d .
H7 H 0.0681 0.2435 0.1358 0.078 Uiso 1 1 calc R
C8 C 0.10417(13) 0.15723(14) 0.18853(14) 0.0725(19) Uani 1 1 d .
C9 C 0.12846(13) 0.16942(13) 0.14639(13) 0.0659(18) Uani 1 1 d .
C10 C 0.14966(13) 0.16822(13) 0.12719(13) 0.0652(18) Uani 1 1 d .
C11 C 0.08039(17) 0.13512(17) 0.1891(2) 0.102(3) Uani 1 1 d .
H11A H 0.0872 0.1186 0.1990 0.122 Uiso 1 1 calc R
H11B H 0.0647 0.1427 0.1999 0.122 Uiso 1 1 calc R
C12 C 0.0693(2) 0.1258(2) 0.1604(2) 0.140(4) Uani 1 1 d .
H12A H 0.0597 0.1413 0.1516 0.211 Uiso 1 1 calc R
H12B H 0.0564 0.1104 0.1629 0.211 Uiso 1 1 calc R
H12C H 0.0848 0.1199 0.1488 0.211 Uiso 1 1 calc R
C13 C 0.11587(18) 0.16486(16) 0.21744(15) 0.095(2) Uani 1 1 d .
H13A H 0.1005 0.1720 0.2290 0.113 Uiso 1 1 calc R
H13B H 0.1229 0.1478 0.2263 0.113 Uiso 1 1 calc R
C14 C 0.13907(18) 0.1864(2) 0.21710(18) 0.111(3) Uani 1 1 d .
H14A H 0.1551 0.1788 0.2073 0.167 Uiso 1 1 calc R
H14B H 0.1443 0.1910 0.2361 0.167 Uiso 1 1 calc R
H14C H 0.1326 0.2031 0.2076 0.167 Uiso 1 1 calc R
C15 C 0.0000 0.1582(7) 0.1759(7) 0.31(2) Uani 1 2 d S

loop_
_atom_site_aniso_label
_atom_site_aniso_U_11
_atom_site_aniso_U_22
_atom_site_aniso_U_33
_atom_site_aniso_U_23
_atom_site_aniso_U_13
_atom_site_aniso_U_12
Cd1 0.0431(5) 0.0598(5) 0.0519(5) 0.0049(3) 0.000 0.000
O1 0.052(2) 0.067(3) 0.082(3) -0.003(2) 0.011(2) 0.001(2)
O2 0.052(2) 0.073(3) 0.057(3) 0.000(2) 0.0064(19) -0.0009(19)
O4 0.089(5) 0.122(7) 0.091(5) -0.034(5) 0.000 0.000
O5 0.103(12) 0.37(2) 0.37(2) 0.000 0.000 0.000
O6 0.163(17) 0.273(16) 0.273(16) 0.000 0.000 0.000
O7 0.25(2) 0.59(5) 0.27(2) 0.19(3) 0.000 0.000
O8A 0.24(2) 0.118(12) 0.45(4) 0.003(18) 0.14(2) 0.037(12)
O8B 0.33(6) 1.00(14) 0.30(5) -0.15(6) -0.03(3) -0.41(8)
C1 0.040(3) 0.060(4) 0.072(4) -0.009(3) 0.006(3) 0.005(3)
C2 0.049(3) 0.065(4) 0.071(4) 0.006(3) 0.006(3) 0.001(3)
C3 0.057(4) 0.067(4) 0.078(4) 0.015(3) 0.021(3) 0.008(3)
C4 0.061(4) 0.064(4) 0.074(4) 0.018(3) 0.017(3) 0.012(3)
C5 0.056(4) 0.063(4) 0.072(4) 0.014(3) 0.011(3) 0.010(3)
C6 0.073(4) 0.069(4) 0.070(4) 0.015(3) 0.014(3) 0.015(3)
C7 0.062(4) 0.059(4) 0.073(4) 0.006(3) 0.004(3) 0.013(3)
C8 0.068(4) 0.069(4) 0.081(5) 0.025(4) 0.025(3) 0.017(3)
C9 0.064(4) 0.065(4) 0.069(4) 0.016(3) 0.015(3) 0.019(3)
C10 0.065(4) 0.068(4) 0.062(4) 0.017(3) 0.016(3) 0.019(3)
C11 0.084(5) 0.093(6) 0.127(7) 0.032(5) 0.016(5) 0.013(4)
C12 0.126(8) 0.122(8) 0.173(11) -0.019(7) 0.018(8) -0.023(6)
C13 0.109(6) 0.095(6) 0.079(5) 0.018(4) 0.021(4) 0.033(5)
C14 0.090(6) 0.142(8) 0.102(6) -0.017(6) -0.002(5) 0.017(6)
C15 0.114(15) 0.39(4) 0.42(5) -0.20(4) 0.000 0.000

loop_
_atom_type_symbol
_atom_type_description
_atom_type_scat_dispersion_real
_atom_type_scat_dispersion_imag
_atom_type_scat_source
C C -0.0020 0.0028 'International Tables Vol C Tables 4.2.6.8 and 6.1.1.4'
H H 0.0000 0.0000 'International Tables Vol C Tables 4.2.6.8 and 6.1.1.4'
O O -0.0042 0.0102 'International Tables Vol C Tables 4.2.6.8 and 6.1.1.4'
Cd Cd -0.7419 1.8394 'International Tables Vol C Tables 4.2.6.8 and 6.1.1.4'

loop_
_geom_angle_atom_site_label_1
_geom_angle_atom_site_label_2
_geom_angle_atom_site_label_3
_geom_angle
_geom_angle_site_symmetry_1
_geom_angle_site_symmetry_3
O4 Cd1 O1 89.1(2) . .
O4 Cd1 O1 89.1(2) . 100
O1 Cd1 O1 76.7(2) . 100
O4 Cd1 O2 89.6(2) . 100
O1 Cd1 O2 98.38(13) . 100
O1 Cd1 O2 174.95(14) 100 100
O4 Cd1 O2 89.6(2) . .
O1 Cd1 O2 174.95(14) . .
O1 Cd1 O2 98.38(13) 100 .
O2 Cd1 O2 86.49(19) 100 .
O4 Cd1 O1 140.39(14) . 188_556
O1 Cd1 O1 125.61(19) . 188_556
O1 Cd1 O1 82.3(2) 100 188_556
O2 Cd1 O1 101.79(15) 100 188_556
O2 Cd1 O1 54.06(14) . 188_556
O4 Cd1 O1 140.39(14) . 89_445
O1 Cd1 O1 82.3(2) . 89_445
O1 Cd1 O1 125.61(19) 100 89_445
O2 Cd1 O1 54.06(14) 100 89_445
O2 Cd1 O1 101.79(15) . 89_445
O1 Cd1 O1 70.54(19) 188_556 89_445
C1 O1 Cd1 135.3(4) . .
C1 O1 Cd1 88.2(3) . 161_565
Cd1 O1 Cd1 103.97(15) . 161_565
C1 O2 Cd1 96.7(4) 188_556 .
C15 O4 Cd1 130(2) . .
O2 C1 O1 121.0(5) 161_565 .
O2 C1 C2 120.8(6) 161_565 .
O1 C1 C2 118.1(6) . .
C3 C2 C7 119.4(5) . .
C3 C2 C1 121.2(6) . .
C7 C2 C1 119.3(5) . .
C4 C3 C2 118.9(5) . .
C3 C4 C5 122.4(5) . .
C3 C4 C8 125.9(5) . .
C5 C4 C8 111.7(5) . .
C4 C5 C6 118.2(5) . .
C4 C5 C9 108.7(5) . .
C6 C5 C9 133.1(6) . .
C7 C6 C5 119.4(6) . .
C6 C7 C2 121.6(6) . .
C4 C8 C10 101.9(5) . 5
C4 C8 C13 108.2(6) . .
C10 C8 C13 111.7(6) 5 .
C4 C8 C11 107.3(6) . .
C10 C8 C11 112.4(6) 5 .
C13 C8 C11 114.4(6) . .
C10 C9 C10 120.1(6) . 5
C10 C9 C5 132.4(5) . .
C10 C9 C5 107.4(5) 5 .
C9 C10 C9 119.9(6) . 9
C9 C10 C8 129.7(5) . 9
C9 C10 C8 110.3(5) 9 9
C12 C11 C8 115.9(7) . .
C14 C13 C8 114.8(6) . .

loop_
_geom_bond_atom_site_label_1
_geom_bond_atom_site_label_2
_geom_bond_distance
_geom_bond_site_symmetry_2
Cd1 O4 2.256(7) .
Cd1 O1 2.311(4) .
Cd1 O1 2.311(4) 100
Cd1 O2 2.333(4) 100
Cd1 O2 2.333(4) .
Cd1 O1 2.484(4) 188_556
Cd1 O1 2.484(4) 89_445
O1 C1 1.288(7) .
O1 Cd1 2.484(4) 161_565
O2 C1 1.231(7) 188_556
O4 C15 1.14(3) .
O8A O8A 1.66(4) 100
O8B O8B 1.10(15) 70_454
C1 O2 1.231(7) 161_565
C1 C2 1.500(8) .
C2 C3 1.387(8) .
C2 C7 1.392(9) .
C3 C4 1.379(8) .
C4 C5 1.389(8) .
C4 C8 1.510(9) .
C5 C6 1.405(8) .
C5 C9 1.488(8) .
C6 C7 1.374(9) .
C8 C10 1.528(9) 5
C8 C13 1.552(10) .
C8 C11 1.569(11) .
C9 C10 1.383(8) .
C9 C10 1.424(7) 5
C10 C9 1.424(7) 9
C10 C8 1.528(9) 9
C11 C12 1.550(12) .
C13 C14 1.529(12) .
